data_2201746
loop_
_publ_author_name
'Karen R. Maxcy'
'Roger D. Willett'
'David B. Mitzi'
'Ali Afzali '

_publ_section_title
;
 Tetrakis[(9-oxo-10-thiaxanthen-2-yloxyethyl)ammonium]
 decaiodotriplumbate(II)
;
_journal_issue 6
_journal_name_full 'Acta Crystallographica Section E'
_journal_page_first m364
_journal_page_last m366
_journal_paper_doi 10.1107/S1600536803007414
_journal_volume 59
_journal_year 2003
_chemical_formula_iupac '(C15 H14 N1 O2 S1)4 [Pb3 I10]'
_chemical_formula_moiety '4C15 H14 N1 O2 S1 1+, Pb3 I10 4-'
_chemical_formula_sum 'C60 H56 I10 N4 O8 Pb3 S4'
_chemical_formula_weight 2979.90
_chemical_name_common AETO4Pb3I10
_chemical_name_systematic
;
Tetrakis[(9-oxo-10-thiaxanthen-2-yloxyethyl)ammonium]
decaiodidotriplumbate(II)
;
_space_group_IT_number 2
_symmetry_cell_setting triclinic
_symmetry_space_group_name_Hall '-P 1'
_symmetry_space_group_name_H-M 'P -1'
_atom_sites_solution_hydrogens geom
_atom_sites_solution_primary direct
_atom_sites_solution_secondary difmap
_audit_creation_method SHELXL-97
_cell_angle_alpha 71.72(3)
_cell_angle_beta 89.45(3)
_cell_angle_gamma 82.09(3)
_cell_formula_units_Z 1
_cell_length_a 9.793(2)
_cell_length_b 11.704(2)
_cell_length_c 18.061(4)
_cell_measurement_reflns_used 8192
_cell_measurement_temperature 293(2)
_cell_measurement_theta_max 24.66
_cell_measurement_theta_min 1.85
_cell_volume 1945.7(8)
_computing_cell_refinement SMART
_computing_data_collection 'SMART (Bruker, 1998)'
_computing_data_reduction 'SAINT-Plus (Bruker, 1999)'
_computing_molecular_graphics 'XP in SHELXTL'
_computing_publication_material 'XCIF in SHELXTL'
_computing_structure_refinement 'XL in SHELXTL'
_computing_structure_solution 'XS in SHELXTL (Sheldrick, 1998)'
_diffrn_ambient_temperature 293(2)
_diffrn_detector_area_resol_mean 8.3
_diffrn_measured_fraction_theta_full 0.996
_diffrn_measured_fraction_theta_max 0.996
_diffrn_measurement_device_type 'SMART 1000'
_diffrn_measurement_method \w
_diffrn_radiation_monochromator graphite
_diffrn_radiation_source 'normal-focus sealed tube'
_diffrn_radiation_type MoK\a
_diffrn_radiation_wavelength 0.71073
_diffrn_reflns_av_R_equivalents 0.0841
_diffrn_reflns_av_sigmaI/netI 0.0636
_diffrn_reflns_limit_h_max 11
_diffrn_reflns_limit_h_min -11
_diffrn_reflns_limit_k_max 13
_diffrn_reflns_limit_k_min -13
_diffrn_reflns_limit_l_max 21
_diffrn_reflns_limit_l_min -21
_diffrn_reflns_number 18436
_diffrn_reflns_theta_full 24.71
_diffrn_reflns_theta_max 24.71
_diffrn_reflns_theta_min 1.86
_diffrn_standards_decay_% 3.8
_diffrn_standards_number 0
_exptl_absorpt_coefficient_mu 10.597
_exptl_absorpt_correction_T_max 0.428
_exptl_absorpt_correction_T_min 0.249
_exptl_absorpt_correction_type multi-scan
_exptl_absorpt_process_details '(SADABS; Sheldrick, 1999)'
_exptl_crystal_colour yellow
_exptl_crystal_density_diffrn 2.543
_exptl_crystal_density_method 'not measured'
_exptl_crystal_description needle
_exptl_crystal_F_000 1348
_exptl_crystal_size_max 0.16
_exptl_crystal_size_mid 0.10
_exptl_crystal_size_min 0.08
_refine_diff_density_max 1.927
_refine_diff_density_min -1.729
_refine_ls_extinction_method none
_refine_ls_goodness_of_fit_ref 0.973
_refine_ls_hydrogen_treatment constr
_refine_ls_matrix_type full
_refine_ls_number_parameters 403
_refine_ls_number_reflns 6618
_refine_ls_number_restraints 228
_refine_ls_restrained_S_all 0.957
_refine_ls_R_factor_all 0.0501
_refine_ls_R_factor_gt 0.0353
_refine_ls_shift/su_max 0.001
_refine_ls_shift/su_mean 0.000
_refine_ls_structure_factor_coef Fsqd
_refine_ls_weighting_details 'calc w = 1/[\s^2^(Fo^2^)+(0.0469P)^2^] where P = (Fo^2^+2Fc^2^)/3'
_refine_ls_weighting_scheme calc
_refine_ls_wR_factor_gt 0.0860
_refine_ls_wR_factor_ref 0.0923
_reflns_number_gt 5205
_reflns_number_total 6618
_reflns_threshold_expression I>2\s(I)
_cod_data_source_file ac6035.cif
_cod_data_source_block I
_cod_depositor_comments
;
The following automatic conversions were performed:
'_symmetry_cell_setting' value 'Triclinic' changed to 'triclinic'
according to '/home/saulius/struct/CIF-dictionaries/cif_core.dic'
dictionary named 'cif_core.dic' version 2.4.1 from 2010-06-29.

Automatic conversion script
Id: cif_fix_enum 1527 2010-12-29 10:47:43Z saulius 

The following automatic conversions were performed:

'_symmetry_cell_setting' value 'Triclinic' changed to 'triclinic'
according to /home/saulius/struct/CIF-dictionaries/cif_core.dic
dictionary named 'cif_core.dic' version 2.4.1 from 2010-06-29.

Automatic conversion script
Id: cif_fix_values 1715 2011-07-08 13:25:40Z adriana 
;
_cod_database_code 2201746
_cod_database_fobs_code 2201746

loop_
_symmetry_equiv_pos_as_xyz
'x, y, z'
'-x, -y, -z'

loop_
_atom_site_label
_atom_site_fract_x
_atom_site_fract_y
_atom_site_fract_z
_atom_site_U_iso_or_equiv
_atom_site_adp_type
_atom_site_calc_flag
_atom_site_refinement_flags
_atom_site_occupancy
_atom_site_disorder_assembly
_atom_site_disorder_group
_atom_site_type_symbol
Pb1 0.0000 0.5000 0.0000 0.04785(12) Uani d S 1 . . Pb
Pb2 -0.11247(3) 0.87148(2) -0.036604(17) 0.04846(10) Uani d . 1 . . Pb
I1 0.16212(5) 0.66942(5) 0.06260(3) 0.05194(14) Uani d . 1 . . I
I2 -0.26605(5) 0.62643(5) 0.07053(3) 0.05325(15) Uani d . 1 . . I
I3 -0.12019(6) 0.97463(4) 0.11289(3) 0.05237(14) Uani d . 1 . . I
I4 0.07412(6) 0.27621(5) 0.16057(3) 0.05907(16) Uani d . 1 . . I
I5 -0.36409(7) 1.04956(6) -0.12162(4) 0.0804(2) Uani d . 1 . . I
S1 0.7585(3) 0.01220(19) 0.54453(12) 0.0612(6) Uani d . 1 . . S
N1 0.5658(7) 0.1995(6) 0.0524(4) 0.0614(18) Uani d U 1 . . N
H1A 0.6243 0.1384 0.0832 0.092 Uiso calc R 1 . . H
H1B 0.5966 0.2207 0.0042 0.092 Uiso calc R 1 . . H
H1C 0.4832 0.1760 0.0521 0.092 Uiso calc R 1 . . H
O1 0.5916(6) 0.1811(5) 0.2119(3) 0.0572(14) Uani d U 1 . . O
O2 0.9460(7) 0.2980(6) 0.3677(3) 0.0719(17) Uani d U 1 . . O
C1 0.5546(9) 0.3058(7) 0.0825(5) 0.057(2) Uani d U 1 . . C
H1E 0.4596 0.3267 0.0948 0.069 Uiso calc R 1 . . H
H1D 0.5814 0.3755 0.0425 0.069 Uiso calc R 1 . . H
C2 0.6461(9) 0.2761(7) 0.1544(4) 0.054(2) Uani d U 1 . . C
H2A 0.7405 0.2494 0.1441 0.065 Uiso calc R 1 . . H
H2B 0.6445 0.3467 0.1718 0.065 Uiso calc R 1 . . H
C3 0.6408(8) 0.1514(7) 0.2880(4) 0.0470(18) Uani d U 1 . . C
C4 0.5739(9) 0.0633(7) 0.3404(5) 0.0541(19) Uani d U 1 . . C
H4A 0.5025 0.0323 0.3230 0.065 Uiso calc R 1 . . H
C5 0.6140(9) 0.0233(7) 0.4172(5) 0.055(2) Uani d U 1 . . C
H5A 0.5708 -0.0367 0.4518 0.067 Uiso calc R 1 . . H
C6 0.7186(8) 0.0705(6) 0.4451(4) 0.0487(18) Uani d U 1 . . C
C7 0.7847(8) 0.1609(6) 0.3925(4) 0.0463(18) Uani d U 1 . . C
C8 0.7418(8) 0.1984(6) 0.3133(4) 0.0457(17) Uani d U 1 . . C
H8A 0.7846 0.2574 0.2775 0.055 Uiso calc R 1 . . H
C9 0.8940(9) 0.2178(7) 0.4157(5) 0.0513(19) Uani d U 1 . . C
C10 0.9459(8) 0.1763(7) 0.4982(5) 0.053(2) Uani d U 1 . . C
C11 0.8933(8) 0.0875(8) 0.5577(5) 0.056(2) Uani d U 1 . . C
C12 1.0541(9) 0.2314(9) 0.5170(5) 0.063(2) Uani d U 1 . . C
H12A 1.0883 0.2929 0.4784 0.076 Uiso calc R 1 . . H
C13 1.1098(10) 0.1953(10) 0.5918(6) 0.078(3) Uani d U 1 . . C
H13A 1.1823 0.2312 0.6035 0.094 Uiso calc R 1 . . H
C14 1.0571(12) 0.1055(11) 0.6494(6) 0.082(3) Uani d U 1 . . C
H14A 1.0951 0.0811 0.6999 0.099 Uiso calc R 1 . . H
C15 0.9502(11) 0.0518(9) 0.6337(5) 0.070(3) Uani d U 1 . . C
H15A 0.9155 -0.0081 0.6733 0.083 Uiso calc R 1 . . H
S2 0.5594(2) 0.71198(18) 0.52361(13) 0.0567(5) Uani d . 1 . . S
N2 -0.0421(10) 0.5220(7) 0.2557(5) 0.093(3) Uani d U 1 . . N
H2C 0.0431 0.4884 0.2740 0.140 Uiso calc R 1 . . H
H2D -0.0565 0.5107 0.2101 0.140 Uiso calc R 1 . . H
H2E -0.1028 0.4876 0.2895 0.140 Uiso calc R 1 . . H
O3 0.1156(7) 0.6054(6) 0.3471(4) 0.0743(18) Uani d U 1 . . O
O4 0.2705(7) 0.4457(6) 0.6220(4) 0.0779(19) Uani d U 1 . . O
C16 -0.0579(11) 0.6477(8) 0.2456(5) 0.070(3) Uani d U 1 . . C
H16A -0.1313 0.6697 0.2772 0.084 Uiso calc R 1 . . H
H16B -0.0793 0.6947 0.1914 0.084 Uiso calc R 1 . . H
C17 0.0875(12) 0.6711(9) 0.2733(6) 0.083(3) Uani d U 1 . . C
H17A 0.1594 0.6492 0.2409 0.100 Uiso calc R 1 . . H
H17B 0.0845 0.7566 0.2675 0.100 Uiso calc R 1 . . H
C18 0.2217(8) 0.6325(7) 0.3861(5) 0.0507(19) Uani d U 1 . . C
C19 0.2368(8) 0.5704(7) 0.4650(5) 0.053(2) Uani d U 1 . . C
H19A 0.1778 0.5145 0.4882 0.064 Uiso calc R 1 . . H
C20 0.3396(7) 0.5909(6) 0.5103(4) 0.0455(17) Uani d U 1 . . C
C21 0.4282(8) 0.6756(6) 0.4750(4) 0.0474(18) Uani d U 1 . . C
C22 0.4134(9) 0.7360(7) 0.3946(5) 0.059(2) Uani d U 1 . . C
H22A 0.4735 0.7905 0.3708 0.070 Uiso calc R 1 . . H
C23 0.3109(9) 0.7159(7) 0.3501(5) 0.057(2) Uani d U 1 . . C
H23A 0.3011 0.7573 0.2969 0.069 Uiso calc R 1 . . H
C24 0.3481(9) 0.5218(7) 0.5936(5) 0.0517(19) Uani d U 1 . . C
C25 0.4530(8) 0.5411(7) 0.6454(5) 0.0517(19) Uani d U 1 . . C
C26 0.5477(8) 0.6258(7) 0.6195(5) 0.0495(19) Uani d U 1 . . C
C27 0.6390(9) 0.6425(8) 0.6738(5) 0.059(2) Uani d U 1 . . C
H27A 0.6995 0.6995 0.6576 0.071 Uiso calc R 1 . . H
C28 0.6381(10) 0.5737(9) 0.7513(6) 0.070(2) Uani d U 1 . . C
H28A 0.6980 0.5850 0.7872 0.084 Uiso calc R 1 . . H
C29 0.5511(9) 0.4898(9) 0.7759(5) 0.070(3) Uani d U 1 . . C
H29A 0.5533 0.4431 0.8282 0.084 Uiso calc R 1 . . H
C30 0.4597(8) 0.4728(8) 0.7245(5) 0.061(2) Uani d U 1 . . C
H30A 0.4010 0.4147 0.7426 0.073 Uiso calc R 1 . . H

loop_
_atom_site_aniso_label
_atom_site_aniso_U_11
_atom_site_aniso_U_22
_atom_site_aniso_U_33
_atom_site_aniso_U_12
_atom_site_aniso_U_13
_atom_site_aniso_U_23
Pb1 0.0542(3) 0.0432(2) 0.0467(2) -0.01079(18) -0.00005(19) -0.01338(18)
Pb2 0.05522(19) 0.04371(17) 0.04744(18) -0.01225(13) -0.00110(13) -0.01349(13)
I1 0.0546(3) 0.0553(3) 0.0465(3) -0.0184(2) -0.0043(2) -0.0122(2)
I2 0.0460(3) 0.0642(3) 0.0470(3) -0.0115(2) -0.0003(2) -0.0124(2)
I3 0.0679(3) 0.0430(3) 0.0458(3) -0.0114(2) 0.0056(2) -0.0120(2)
I4 0.0820(4) 0.0560(3) 0.0435(3) -0.0194(3) -0.0009(3) -0.0176(2)
I5 0.0706(4) 0.0631(4) 0.0936(5) -0.0114(3) -0.0195(4) -0.0033(3)
S1 0.0790(16) 0.0519(12) 0.0448(12) -0.0005(11) 0.0096(10) -0.0080(9)
N1 0.059(4) 0.059(4) 0.057(4) -0.015(3) -0.010(3) -0.003(3)
O1 0.060(3) 0.061(3) 0.049(3) -0.024(3) -0.004(3) -0.010(3)
O2 0.086(5) 0.071(4) 0.061(4) -0.036(3) -0.001(3) -0.013(3)
C1 0.058(5) 0.053(5) 0.055(5) 0.002(4) -0.007(4) -0.013(4)
C2 0.060(5) 0.055(5) 0.044(4) -0.017(4) 0.002(4) -0.006(4)
C3 0.049(4) 0.049(4) 0.043(4) -0.005(3) 0.001(3) -0.015(3)
C4 0.061(5) 0.049(4) 0.057(5) -0.023(4) 0.012(4) -0.017(4)
C5 0.060(5) 0.043(4) 0.062(5) -0.014(4) 0.023(4) -0.013(4)
C6 0.057(5) 0.038(4) 0.048(4) 0.000(3) 0.011(4) -0.011(3)
C7 0.052(4) 0.037(4) 0.047(4) 0.002(3) 0.005(3) -0.011(3)
C8 0.055(5) 0.039(4) 0.043(4) -0.014(3) 0.009(3) -0.011(3)
C9 0.058(5) 0.044(4) 0.055(5) 0.000(4) 0.002(4) -0.023(4)
C10 0.054(5) 0.063(5) 0.045(4) 0.006(4) 0.000(4) -0.026(4)
C11 0.053(5) 0.064(5) 0.050(5) 0.021(4) -0.003(4) -0.028(4)
C12 0.057(5) 0.078(6) 0.065(5) -0.002(4) 0.003(4) -0.042(5)
C13 0.066(6) 0.110(8) 0.069(6) 0.015(6) -0.005(5) -0.054(6)
C14 0.082(7) 0.109(8) 0.061(6) 0.032(6) -0.016(5) -0.053(6)
C15 0.083(7) 0.070(6) 0.048(5) 0.014(5) 0.002(5) -0.018(4)
S2 0.0539(12) 0.0461(11) 0.0674(13) -0.0127(9) -0.0007(10) -0.0117(10)
N2 0.118(8) 0.061(5) 0.085(6) -0.010(5) 0.001(5) -0.001(4)
O3 0.080(4) 0.076(4) 0.062(4) 0.009(3) -0.015(3) -0.023(3)
O4 0.076(4) 0.092(5) 0.063(4) -0.040(4) 0.003(3) -0.008(3)
C16 0.110(8) 0.054(5) 0.045(5) -0.013(5) 0.011(5) -0.014(4)
C17 0.117(9) 0.065(6) 0.079(7) -0.025(6) 0.025(6) -0.035(5)
C18 0.045(4) 0.052(4) 0.061(5) -0.001(3) -0.001(4) -0.029(4)
C19 0.048(5) 0.046(4) 0.063(5) -0.005(3) 0.003(4) -0.015(4)
C20 0.039(4) 0.043(4) 0.053(4) 0.001(3) 0.005(3) -0.015(3)
C21 0.047(4) 0.041(4) 0.054(5) 0.001(3) 0.007(4) -0.016(4)
C22 0.059(5) 0.051(5) 0.064(5) -0.004(4) 0.007(4) -0.016(4)
C23 0.063(5) 0.051(5) 0.058(5) 0.000(4) 0.003(4) -0.021(4)
C24 0.057(5) 0.047(4) 0.053(5) -0.010(4) 0.008(4) -0.018(4)
C25 0.039(4) 0.050(4) 0.066(5) 0.002(3) 0.005(4) -0.021(4)
C26 0.041(4) 0.043(4) 0.063(5) 0.004(3) 0.003(4) -0.018(4)
C27 0.050(5) 0.059(5) 0.072(6) -0.004(4) -0.005(4) -0.026(4)
C28 0.058(6) 0.086(6) 0.070(6) 0.006(5) -0.009(5) -0.037(5)
C29 0.053(5) 0.090(7) 0.058(5) -0.001(5) -0.005(4) -0.014(5)
C30 0.046(5) 0.080(6) 0.052(5) -0.007(4) 0.009(4) -0.017(4)

loop_
_atom_type_symbol
_atom_type_description
_atom_type_scat_dispersion_real
_atom_type_scat_dispersion_imag
_atom_type_scat_source
C C 0.0033 0.0016 'International Tables Vol C Tables 4.2.6.8 and 6.1.1.4'
H H 0.0000 0.0000 'International Tables Vol C Tables 4.2.6.8 and 6.1.1.4'
N N 0.0061 0.0033 'International Tables Vol C Tables 4.2.6.8 and 6.1.1.4'
O O 0.0106 0.0060 'International Tables Vol C Tables 4.2.6.8 and 6.1.1.4'
S S 0.1246 0.1234 'International Tables Vol C Tables 4.2.6.8 and 6.1.1.4'
I I -0.4742 1.8119 'International Tables Vol C Tables 4.2.6.8 and 6.1.1.4'
Pb Pb -3.3944 10.1111 'International Tables Vol C Tables 4.2.6.8 and 6.1.1.4'

loop_
_geom_angle_atom_site_label_1
_geom_angle_atom_site_label_2
_geom_angle_atom_site_label_3
_geom_angle_site_symmetry_1
_geom_angle_site_symmetry_3
_geom_angle
I1 Pb1 I1 2_565 . 180.000(16)
I1 Pb1 I4 2_565 . 88.84(3)
I1 Pb1 I4 . . 91.16(3)
I1 Pb1 I4 2_565 2_565 91.16(3)
I1 Pb1 I4 . 2_565 88.84(3)
I4 Pb1 I4 . 2_565 180.000(15)
I1 Pb1 I2 2_565 2_565 83.57(2)
I1 Pb1 I2 . 2_565 96.43(2)
I4 Pb1 I2 . 2_565 85.95(3)
I4 Pb1 I2 2_565 2_565 94.05(3)
I1 Pb1 I2 2_565 . 96.43(2)
I1 Pb1 I2 . . 83.57(2)
I4 Pb1 I2 . . 94.05(3)
I4 Pb1 I2 2_565 . 85.95(3)
I2 Pb1 I2 2_565 . 180.0
I5 Pb2 I3 . 2_575 98.79(3)
I5 Pb2 I4 . 2_565 95.69(3)
I3 Pb2 I4 2_575 2_565 91.09(3)
I5 Pb2 I3 . . 94.29(3)
I3 Pb2 I3 2_575 . 91.64(3)
I4 Pb2 I3 2_565 . 169.130(17)
I3 Pb2 I1 2_575 . 82.71(3)
I4 Pb2 I1 2_565 . 84.99(3)
I3 Pb2 I1 . . 84.92(3)
I5 Pb2 I2 . . 101.320(19)
I3 Pb2 I2 2_575 . 159.574(17)
I4 Pb2 I2 2_565 . 83.429(16)
I3 Pb2 I2 . . 90.400(16)
I1 Pb2 I2 . . 77.219(15)
Pb1 I1 Pb2 . . 78.54(2)
Pb1 I2 Pb2 . . 76.91(2)
Pb2 I3 Pb2 2_575 . 88.36(3)
Pb2 I4 Pb1 2_565 . 80.43(2)
C6 S1 C11 . . 104.0(4)
C1 N1 H1A . . 109.5
C1 N1 H1B . . 109.5
H1A N1 H1B . . 109.5
C1 N1 H1C . . 109.5
H1A N1 H1C . . 109.5
H1B N1 H1C . . 109.5
C3 O1 C2 . . 117.6(6)
N1 C1 C2 . . 110.4(6)
N1 C1 H1E . . 109.6
C2 C1 H1E . . 109.6
N1 C1 H1D . . 109.6
C2 C1 H1D . . 109.6
H1E C1 H1D . . 108.1
O1 C2 C1 . . 105.7(7)
O1 C2 H2A . . 110.6
C1 C2 H2A . . 110.6
O1 C2 H2B . . 110.6
C1 C2 H2B . . 110.6
H2A C2 H2B . . 108.7
C8 C3 O1 . . 126.6(7)
C8 C3 C4 . . 120.4(7)
O1 C3 C4 . . 113.1(7)
C5 C4 C3 . . 119.4(8)
C5 C4 H4A . . 120.3
C3 C4 H4A . . 120.3
C4 C5 C6 . . 121.4(7)
C4 C5 H5A . . 119.3
C6 C5 H5A . . 119.3
C5 C6 C7 . . 119.3(7)
C5 C6 S1 . . 116.6(6)
C7 C6 S1 . . 124.1(6)
C8 C7 C6 . . 117.6(7)
C8 C7 C9 . . 118.6(7)
C6 C7 C9 . . 123.8(7)
C3 C8 C7 . . 121.9(7)
C3 C8 H8A . . 119.0
C7 C8 H8A . . 119.0
O2 C9 C7 . . 121.1(7)
O2 C9 C10 . . 119.0(8)
C7 C9 C10 . . 119.9(8)
C11 C10 C12 . . 118.4(8)
C11 C10 C9 . . 123.9(8)
C12 C10 C9 . . 117.7(8)
C10 C11 C15 . . 120.2(9)
C10 C11 S1 . . 124.2(6)
C15 C11 S1 . . 115.5(8)
C13 C12 C10 . . 120.9(10)
C13 C12 H12A . . 119.6
C10 C12 H12A . . 119.6
C12 C13 C14 . . 119.5(11)
C12 C13 H13A . . 120.3
C14 C13 H13A . . 120.3
C15 C14 C13 . . 121.3(9)
C15 C14 H14A . . 119.4
C13 C14 H14A . . 119.4
C14 C15 C11 . . 119.7(10)
C14 C15 H15A . . 120.2
C11 C15 H15A . . 120.2
C26 S2 C21 . . 104.3(4)
C16 N2 H2C . . 109.5
C16 N2 H2D . . 109.5
H2C N2 H2D . . 109.5
C16 N2 H2E . . 109.5
H2C N2 H2E . . 109.5
H2D N2 H2E . . 109.5
C17 O3 C18 . . 118.1(8)
N2 C16 C17 . . 105.0(8)
N2 C16 H16A . . 110.7
C17 C16 H16A . . 110.7
N2 C16 H16B . . 110.7
C17 C16 H16B . . 110.7
H16A C16 H16B . . 108.8
O3 C17 C16 . . 109.9(8)
O3 C17 H17A . . 109.7
C16 C17 H17A . . 109.7
O3 C17 H17B . . 109.7
C16 C17 H17B . . 109.7
H17A C17 H17B . . 108.2
C19 C18 O3 . . 115.6(8)
C19 C18 C23 . . 120.4(8)
O3 C18 C23 . . 124.0(8)
C18 C19 C20 . . 120.6(8)
C18 C19 H19A . . 119.7
C20 C19 H19A . . 119.7
C19 C20 C21 . . 119.5(7)
C19 C20 C24 . . 117.2(7)
C21 C20 C24 . . 123.4(7)
C22 C21 C20 . . 119.3(7)
C22 C21 S2 . . 115.9(6)
C20 C21 S2 . . 124.8(6)
C23 C22 C21 . . 121.0(8)
C23 C22 H22A . . 119.5
C21 C22 H22A . . 119.5
C22 C23 C18 . . 119.3(8)
C22 C23 H23A . . 120.4
C18 C23 H23A . . 120.4
O4 C24 C20 . . 121.3(8)
O4 C24 C25 . . 118.7(7)
C20 C24 C25 . . 120.0(7)
C30 C25 C26 . . 117.6(8)
C30 C25 C24 . . 118.7(7)
C26 C25 C24 . . 123.8(7)
C27 C26 C25 . . 119.7(8)
C27 C26 S2 . . 116.5(6)
C25 C26 S2 . . 123.8(6)
C28 C27 C26 . . 119.6(9)
C28 C27 H27A . . 120.2
C26 C27 H27A . . 120.2
C29 C28 C27 . . 120.9(9)
C29 C28 H28A . . 119.5
C27 C28 H28A . . 119.5
C28 C29 C30 . . 120.8(9)
C28 C29 H29A . . 119.6
C30 C29 H29A . . 119.6
C29 C30 C25 . . 121.4(9)
C29 C30 H30A . . 119.3
C25 C30 H30A . . 119.3

loop_
_geom_bond_atom_site_label_1
_geom_bond_atom_site_label_2
_geom_bond_site_symmetry_2
_geom_bond_distance
_geom_bond_publ_flag
Pb1 I1 2_565 3.1683(9) ?
Pb1 I1 . 3.1683(9) ?
Pb1 I4 . 3.2479(14) ?
Pb1 I4 2_565 3.2479(14) ?
Pb1 I2 2_565 3.2649(11) ?
Pb1 I2 . 3.2649(11) ?
Pb2 I5 . 3.0700(14) ?
Pb2 I3 2_575 3.1379(12) ?
Pb2 I4 2_565 3.2211(10) ?
Pb2 I3 . 3.2818(9) ?
Pb2 I1 . 3.4231(15) ?
Pb2 I2 . 3.4471(7) ?
S1 C6 . 1.736(8) ?
S1 C11 . 1.741(10) ?
N1 C1 . 1.497(10) ?
N1 H1A . 0.8900 ?
N1 H1B . 0.8900 ?
N1 H1C . 0.8900 ?
O1 C3 . 1.382(8) ?
O1 C2 . 1.423(9) ?
O2 C9 . 1.226(9) ?
C1 C2 . 1.506(10) ?
C1 H1E . 0.9700 ?
C1 H1D . 0.9700 ?
C2 H2A . 0.9700 ?
C2 H2B . 0.9700 ?
C3 C8 . 1.344(10) ?
C3 C4 . 1.396(10) ?
C4 C5 . 1.359(11) ?
C4 H4A . 0.9300 ?
C5 C6 . 1.396(11) ?
C5 H5A . 0.9300 ?
C6 C7 . 1.409(10) ?
C7 C8 . 1.408(10) ?
C7 C9 . 1.464(11) ?
C8 H8A . 0.9300 ?
C9 C10 . 1.486(10) ?
C10 C11 . 1.391(12) ?
C10 C12 . 1.409(12) ?
C11 C15 . 1.400(11) ?
C12 C13 . 1.376(12) ?
C12 H12A . 0.9300 ?
C13 C14 . 1.380(15) ?
C13 H13A . 0.9300 ?
C14 C15 . 1.368(15) ?
C14 H14A . 0.9300 ?
C15 H15A . 0.9300 ?
S2 C26 . 1.721(8) ?
S2 C21 . 1.735(8) ?
N2 C16 . 1.411(11) ?
N2 H2C . 0.8900 ?
N2 H2D . 0.8900 ?
N2 H2E . 0.8900 ?
O3 C17 . 1.323(11) ?
O3 C18 . 1.386(10) ?
O4 C24 . 1.235(10) ?
C16 C17 . 1.600(14) ?
C16 H16A . 0.9700 ?
C16 H16B . 0.9700 ?
C17 H17A . 0.9700 ?
C17 H17B . 0.9700 ?
C18 C19 . 1.380(11) ?
C18 C23 . 1.402(12) ?
C19 C20 . 1.394(11) ?
C19 H19A . 0.9300 ?
C20 C21 . 1.405(10) ?
C20 C24 . 1.466(11) ?
C21 C22 . 1.400(11) ?
C22 C23 . 1.381(12) ?
C22 H22A . 0.9300 ?
C23 H23A . 0.9300 ?
C24 C25 . 1.482(11) ?
C25 C30 . 1.398(11) ?
C25 C26 . 1.420(11) ?
C26 C27 . 1.409(11) ?
C27 C28 . 1.379(12) ?
C27 H27A . 0.9300 ?
C28 C29 . 1.355(13) ?
C28 H28A . 0.9300 ?
C29 C30 . 1.372(12) ?
C29 H29A . 0.9300 ?
C30 H30A . 0.9300 ?

loop_
_geom_hbond_atom_site_label_D
_geom_hbond_atom_site_label_H
_geom_hbond_atom_site_label_A
_geom_hbond_site_symmetry_A
_geom_hbond_distance_DH
_geom_hbond_distance_HA
_geom_hbond_distance_DA
_geom_hbond_angle_DHA
N1 H1B I1 2_665 0.89 2.92 3.576(7) 132
N1 H1C I2 2_565 0.89 3.21 3.653(6) 113
N1 H1A I3 1_645 0.89 2.88 3.689(7) 152
N1 H1C I5 2_565 0.89 2.94 3.635(7) 136
N1 H1A O1 . 0.89 2.53 2.831(8) 100
N2 H2D I2 . 0.89 3.10 3.786(9) 136
N2 H2D I4 . 0.89 3.24 3.832(9) 126
N2 H2E O2 1_455 0.89 2.21 2.780(10) 121
N2 H2C O3 . 0.89 2.36 2.745(11) 107

loop_
_geom_torsion_atom_site_label_1
_geom_torsion_atom_site_label_2
_geom_torsion_atom_site_label_3
_geom_torsion_atom_site_label_4
_geom_torsion_site_symmetry_1
_geom_torsion_site_symmetry_4
_geom_torsion
I4 Pb1 I1 Pb2 . . -142.52(2)
I4 Pb1 I1 Pb2 2_565 . 37.48(3)
I2 Pb1 I1 Pb2 2_565 . 131.43(2)
I2 Pb1 I1 Pb2 . . -48.57(2)
I3 Pb2 I1 Pb1 2_575 . -129.76(2)
I4 Pb2 I1 Pb1 2_565 . -38.01(2)
I3 Pb2 I1 Pb1 . . 137.93(2)
I5 Pb2 I3 Pb2 . 2_575 -98.94(3)
I3 Pb2 I3 Pb2 2_575 2_575 0.0
I4 Pb2 I3 Pb2 2_565 2_575 104.51(9)
I1 Pb2 I3 Pb2 . 2_575 82.53(3)
I1 Pb1 I4 Pb2 2_565 2_565 39.994(19)
I1 Pb1 I4 Pb2 . 2_565 -140.006(19)
I2 Pb1 I4 Pb2 2_565 2_565 -43.64(2)
I2 Pb1 I4 Pb2 . 2_565 136.36(2)
C3 O1 C2 C1 . . -168.5(6)
N1 C1 C2 O1 . . -64.6(8)
C2 O1 C3 C8 . . -4.1(11)
C2 O1 C3 C4 . . 175.8(7)
C8 C3 C4 C5 . . -1.6(12)
O1 C3 C4 C5 . . 178.5(7)
C3 C4 C5 C6 . . 1.5(12)
C4 C5 C6 C7 . . -0.4(12)
C4 C5 C6 S1 . . 179.4(6)
C11 S1 C6 C5 . . 178.6(6)
C11 S1 C6 C7 . . -1.6(7)
C5 C6 C7 C8 . . -0.6(10)
S1 C6 C7 C8 . . 179.5(6)
C5 C6 C7 C9 . . 179.0(7)
S1 C6 C7 C9 . . -0.9(10)
O1 C3 C8 C7 . . -179.6(7)
C4 C3 C8 C7 . . 0.5(12)
C6 C7 C8 C3 . . 0.6(11)
C9 C7 C8 C3 . . -179.1(7)
C8 C7 C9 O2 . . 1.2(11)
C6 C7 C9 O2 . . -178.5(7)
C8 C7 C9 C10 . . -177.2(6)
C6 C7 C9 C10 . . 3.1(11)
O2 C9 C10 C11 . . 179.0(7)
C7 C9 C10 C11 . . -2.6(11)
O2 C9 C10 C12 . . -0.4(11)
C7 C9 C10 C12 . . 178.0(7)
C12 C10 C11 C15 . . -2.0(11)
C9 C10 C11 C15 . . 178.7(7)
C12 C10 C11 S1 . . 179.1(6)
C9 C10 C11 S1 . . -0.3(11)
C6 S1 C11 C10 . . 2.1(7)
C6 S1 C11 C15 . . -176.9(6)
C11 C10 C12 C13 . . 2.3(12)
C9 C10 C12 C13 . . -178.3(8)
C10 C12 C13 C14 . . -1.2(13)
C12 C13 C14 C15 . . -0.2(14)
C13 C14 C15 C11 . . 0.5(14)
C10 C11 C15 C14 . . 0.6(12)
S1 C11 C15 C14 . . 179.6(7)
C18 O3 C17 C16 . . -166.5(7)
N2 C16 C17 O3 . . -59.8(10)
C17 O3 C18 C19 . . 173.2(8)
C17 O3 C18 C23 . . -7.2(11)
O3 C18 C19 C20 . . -179.6(7)
C23 C18 C19 C20 . . 0.8(11)
C18 C19 C20 C21 . . 0.1(11)
C18 C19 C20 C24 . . 179.7(7)
C19 C20 C21 C22 . . -1.4(10)
C24 C20 C21 C22 . . 179.1(7)
C19 C20 C21 S2 . . 179.3(6)
C24 C20 C21 S2 . . -0.3(10)
C26 S2 C21 C22 . . 179.0(6)
C26 S2 C21 C20 . . -1.6(7)
C20 C21 C22 C23 . . 1.8(11)
S2 C21 C22 C23 . . -178.8(6)
C21 C22 C23 C18 . . -0.9(12)
C19 C18 C23 C22 . . -0.4(11)
O3 C18 C23 C22 . . -180.0(7)
C19 C20 C24 O4 . . 2.4(11)
C21 C20 C24 O4 . . -178.0(7)
C19 C20 C24 C25 . . -178.7(7)
C21 C20 C24 C25 . . 0.9(11)
O4 C24 C25 C30 . . -0.3(11)
C20 C24 C25 C30 . . -179.3(7)
O4 C24 C25 C26 . . 180.0(8)
C20 C24 C25 C26 . . 1.0(11)
C30 C25 C26 C27 . . -3.1(11)
C24 C25 C26 C27 . . 176.6(7)
C30 C25 C26 S2 . . 176.8(6)
C24 C25 C26 S2 . . -3.5(10)
C21 S2 C26 C27 . . -176.7(6)
C21 S2 C26 C25 . . 3.4(7)
C25 C26 C27 C28 . . 1.9(11)
S2 C26 C27 C28 . . -178.0(6)
C26 C27 C28 C29 . . 0.3(13)
C27 C28 C29 C30 . . -1.3(14)
C28 C29 C30 C25 . . -0.1(14)
C26 C25 C30 C29 . . 2.2(12)
C24 C25 C30 C29 . . -177.5(8)
